data_1561239
loop_
_publ_author_name
'Hu, Zhiyong'
'Zhao, Meng'
'Su, Jian'
'Xu, Shasha'
'Hu, Lei'
'Liu, Hui'
'Zhang, Qiong'
'Zhang, Jun'
'Wu, Jieying'
'Tian, Yupeng'

_publ_section_title
;
 Three coordination polymers based on a star-like geometry 4, 4', 4''
 -nitrilotribenzoic acid ligand and their framework dependent luminescent
 properties
;
_journal_name_full 'Journal of Solid State Chemistry'
_journal_page_first 328
_journal_page_last 334
_journal_paper_doi 10.1016/j.jssc.2017.10.027
_journal_volume 258
_journal_year 2018
_chemical_formula_sum 'C33 H21 N3 O6 Zn'
_chemical_formula_weight 620.900
_space_group_IT_number 14
_space_group_name_Hall '-P 2ybc'
_space_group_name_H-M_alt 'P 1 21/c 1'
_symmetry_Int_Tables_number 14
_symmetry_space_group_name_Hall '-P 2ybc'
_symmetry_space_group_name_H-M 'P 1 21/c 1'
_cell_angle_alpha 90.000
_cell_angle_beta 102.529(3)
_cell_angle_gamma 90.000
_cell_formula_units_Z 4
_cell_length_a 12.813(3)
_cell_length_b 22.740(5)
_cell_length_c 9.6406(19)
_cell_volume 2742.1(10)
_refine_ls_R_factor_all 0.058
_cod_data_source_file JSSC-2018-258-328.cif
_cod_data_source_block a
_cod_original_cell_volume 2742.1(9)
_cod_original_sg_symbol_Hall -P_2ybc
_cod_database_code 1561239

loop_
_symmetry_equiv_pos_site_id
_symmetry_equiv_pos_as_xyz
1 x,y,z
2 -x,1/2+y,1/2-z
3 -x,-y,-z
4 x,1/2-y,1/2+z

loop_
_atom_site_aniso_label
_atom_site_aniso_U_11
_atom_site_aniso_U_22
_atom_site_aniso_U_33
_atom_site_aniso_U_12
_atom_site_aniso_U_13
_atom_site_aniso_U_23
Zn1 0.02990(18) 0.0502(2) 0.03609(19) 0.00696(15) 0.00450(13) -0.00646(15)
O2 0.0402(11) 0.0477(13) 0.0497(12) -0.0024(10) -0.0052(9) -0.0091(10)
C18 0.0353(15) 0.0405(17) 0.0378(15) -0.0103(12) 0.0060(12) 0.0043(13)
C16 0.0425(16) 0.0399(17) 0.0375(15) -0.0044(13) 0.0046(12) 0.0063(13)
O4 0.0432(12) 0.0657(15) 0.0433(12) -0.0067(10) 0.0138(9) 0.0177(10)
O3 0.0493(13) 0.0885(18) 0.0438(12) -0.0107(12) 0.0048(10) 0.0302(12)
C32 0.0359(15) 0.0397(17) 0.0441(16) -0.0046(13) 0.0100(12) 0.0006(13)
O1 0.0582(14) 0.0552(14) 0.0477(13) 0.0038(11) -0.0114(10) 0.0045(11)
C2 0.061(2) 0.052(2) 0.056(2) -0.0054(17) 0.0252(16) 0.0044(16)
C31 0.0291(13) 0.0476(17) 0.0263(13) -0.0108(12) 0.0044(11) 0.0081(12)
C33 0.0301(14) 0.0520(19) 0.0428(16) 0.0018(13) 0.0123(12) 0.0056(14)
C13 0.0319(15) 0.0445(19) 0.0396(16) 0.0100(13) 0.0032(12) -0.0125(14)
C14 0.0292(13) 0.0408(17) 0.0325(14) 0.0033(12) 0.0068(11) -0.0061(12)
C15 0.0386(15) 0.0358(17) 0.0439(16) -0.0049(13) 0.0036(12) -0.0063(13)
N3 0.0310(12) 0.0555(15) 0.0300(12) -0.0153(11) 0.0020(9) 0.0087(11)
C24 0.0332(14) 0.0382(16) 0.0283(13) -0.0077(12) 0.0083(11) 0.0020(12)
N2 0.0343(12) 0.0379(14) 0.0406(13) 0.0011(11) 0.0086(10) -0.0049(11)
C9 0.0440(18) 0.050(2) 0.076(2) -0.0070(15) 0.0212(17) 0.0022(17)
C19 0.0366(15) 0.0419(17) 0.0391(15) 0.0023(13) 0.0059(12) 0.0077(13)
C17 0.0272(13) 0.0442(17) 0.0285(13) -0.0046(12) 0.0067(11) 0.0008(12)
C25 0.0285(14) 0.0504(18) 0.0358(15) 0.0007(12) 0.0048(11) 0.0107(13)
C26 0.0314(14) 0.0512(19) 0.0421(16) -0.0053(13) 0.0138(12) 0.0098(14)
C21 0.0398(15) 0.0405(16) 0.0286(14) -0.0035(13) 0.0111(12) 0.0052(12)
C20 0.0423(17) 0.0462(18) 0.0348(15) -0.0008(14) 0.0120(13) 0.0046(13)
C22 0.0335(15) 0.061(2) 0.0349(15) -0.0003(13) 0.0035(12) 0.0118(14)
C1 0.0434(17) 0.0435(19) 0.0541(19) -0.0063(14) 0.0126(14) -0.0080(15)
C3 0.071(2) 0.052(2) 0.0396(17) 0.0017(17) 0.0172(16) 0.0050(15)
C4 0.0526(18) 0.0397(17) 0.0349(16) 0.0039(14) 0.0069(13) 0.0018(13)
C5 0.078(2) 0.054(2) 0.0363(17) -0.0067(18) 0.0009(16) -0.0037(15)
C8 0.0443(18) 0.047(2) 0.067(2) -0.0065(15) 0.0045(16) -0.0065(16)
N1 0.0296(12) 0.0439(14) 0.0400(13) 0.0057(10) 0.0079(10) 0.0001(11)
C11 0.0321(14) 0.0329(16) 0.0372(15) 0.0065(12) 0.0026(11) -0.0005(12)
C12 0.0328(14) 0.0322(16) 0.0371(15) 0.0065(12) 0.0048(12) -0.0001(12)
C7 0.0399(16) 0.0367(17) 0.0507(18) 0.0008(13) 0.0019(13) -0.0008(14)
C28 0.0273(14) 0.0510(18) 0.0307(14) -0.0095(12) 0.0031(11) 0.0053(13)
C27 0.0353(16) 0.061(2) 0.0364(16) -0.0131(15) 0.0012(13) 0.0123(15)
C29 0.0545(19) 0.0498(19) 0.0357(16) -0.0196(15) 0.0144(14) -0.0069(14)
C30 0.0465(17) 0.061(2) 0.0401(16) -0.0130(15) 0.0204(13) -0.0085(15)
O5 0.0751(16) 0.0685(17) 0.0549(14) -0.0397(13) 0.0204(12) -0.0072(12)
C10 0.0416(17) 0.057(2) 0.0495(18) 0.0055(15) 0.0168(14) 0.0026(15)
C6 0.068(2) 0.052(2) 0.0441(19) -0.0087(17) -0.0078(16) -0.0118(16)
O6 0.0398(11) 0.0639(15) 0.0630(14) -0.0079(10) 0.022(1) 0.0103(11)
C23 0.0299(14) 0.061(2) 0.0369(15) -0.0076(13) 0.0085(12) 0.0103(14)

loop_
_atom_site_label
_atom_site_type_symbol
_atom_site_fract_x
_atom_site_fract_y
_atom_site_fract_z
_atom_site_occupancy
_atom_site_symmetry_multiplicity
_atom_site_Wyckoff_symbol
_atom_site_calc_flag
_atom_site_thermal_displace_type
_atom_site_U_iso_or_equiv
Zn1 Zn 0.4467(0) 0.8573(0) 0.8373(0) 1.000 4 e d Uani 0.03912(12)
O2 O 0.3348(2) 0.8896(1) 0.6790(2) 1.000 4 e d Uani 0.0481(5)
C18 C 0.0418(2) 0.7914(1) 0.3791(3) 1.000 4 e d Uani 0.0382(7)
H18 H 0.0021 0.7571 0.3584 1.000 4 e calc Uiso 0.04600
C16 C 0.0845(2) 0.8888(1) 0.3174(3) 1.000 4 e d Uani 0.0406(7)
H16 H 0.0720 0.9210 0.2567 1.000 4 e calc Uiso 0.04900
O4 O 0.0711(2) 0.9736(1) -0.3493(2) 1.000 4 e d Uani 0.0500(5)
O3 O -0.1011(2) 0.9572(1) -0.4441(2) 1.000 4 e d Uani 0.0613(6)
H3A H -0.0863 0.9766 -0.5089 1.000 4 e calc Uiso 0.09200
C32 C -0.2209(2) 0.8209(1) 0.2449(3) 1.000 4 e d Uani 0.0397(7)
H32 H -0.2102 0.8574 0.2891 1.000 4 e calc Uiso 0.04800
O1 O 0.2761(2) 0.8082(1) 0.7567(2) 1.000 4 e d Uani 0.0572(6)
C2 C 0.3473(3) 0.8220(1) 1.2381(3) 1.000 4 e d Uani 0.0546(8)
H2 H 0.2983 0.7982 1.2698 1.000 4 e calc Uiso 0.06600
C31 C -0.1513(2) 0.8006(1) 0.1657(3) 1.000 4 e d Uani 0.0346(6)
C33 C -0.3072(2) 0.7864(1) 0.2582(3) 1.000 4 e d Uani 0.0409(7)
H33 H -0.3548 0.8001 0.3111 1.000 4 e calc Uiso 0.04900
C13 C 0.2684(2) 0.8474(1) 0.6661(3) 1.000 4 e d Uani 0.0394(7)
C14 C 0.1806(2) 0.8451(1) 0.5345(3) 1.000 4 e d Uani 0.0342(6)
C15 C 0.1631(2) 0.8914(1) 0.4396(3) 1.000 4 e d Uani 0.0402(7)
H15 H 0.2052 0.9250 0.4587 1.000 4 e calc Uiso 0.04800
N3 N -0.0567(2) 0.8336(1) 0.1587(2) 1.000 4 e d Uani 0.0395(6)
C24 C -0.0473(2) 0.8594(1) 0.0307(3) 1.000 4 e d Uani 0.0330(6)
N2 N 0.4211(2) 0.8542(1) 1.0440(2) 1.000 4 e d Uani 0.0375(5)
C9 C 0.6905(2) 0.9960(1) 0.9630(4) 1.000 4 e d Uani 0.0557(8)
H9 H 0.7350 1.0191 0.9211 1.000 4 e calc Uiso 0.06700
C19 C 0.1183(2) 0.7955(1) 0.5037(3) 1.000 4 e d Uani 0.0395(7)
H19 H 0.1279 0.7644 0.5677 1.000 4 e calc Uiso 0.04700
C17 C 0.0236(2) 0.8381(1) 0.2845(3) 1.000 4 e d Uani 0.0332(6)
C25 C 0.0534(2) 0.8697(1) 0.0002(3) 1.000 4 e d Uani 0.0385(7)
H25 H 0.1147 0.8574 0.0640 1.000 4 e calc Uiso 0.04600
C26 C 0.0620(2) 0.8977(1) -0.1223(3) 1.000 4 e d Uani 0.0407(7)
H26 H 0.1294 0.9046 -0.1401 1.000 4 e calc Uiso 0.04900
C21 C -0.0277(2) 0.9160(1) -0.2204(3) 1.000 4 e d Uani 0.0357(6)
C20 C -0.0161(2) 0.9509(1) -0.3437(3) 1.000 4 e d Uani 0.0405(7)
C22 C -0.1274(2) 0.9024(1) -0.1945(3) 1.000 4 e d Uani 0.0437(7)
H22 H -0.1886 0.9124 -0.2615 1.000 4 e calc Uiso 0.05200
C1 C 0.3543(2) 0.8208(1) 1.0959(3) 1.000 4 e d Uani 0.0467(7)
H1 H 0.3099 0.7952 1.0346 1.000 4 e calc Uiso 0.05600
C3 C 0.4127(3) 0.8583(1) 1.3299(3) 1.000 4 e d Uani 0.0532(8)
H3 H 0.4092 0.8594 1.4252 1.000 4 e calc Uiso 0.06400
C4 C 0.4859(2) 0.8943(1) 1.2793(3) 1.000 4 e d Uani 0.0428(7)
C5 C 0.5593(3) 0.9331(1) 1.3682(3) 1.000 4 e d Uani 0.0579(9)
H5 H 0.5600 0.9351 1.4647 1.000 4 e calc Uiso 0.06900
C8 C 0.6965(2) 0.9993(1) 1.1050(4) 1.000 4 e d Uani 0.0537(8)
H8 H 0.7457 1.0243 1.1610 1.000 4 e calc Uiso 0.06400
N1 N 0.5526(2) 0.9237(1) 0.9353(2) 1.000 4 e d Uani 0.0378(5)
C11 C 0.5574(2) 0.9274(1) 1.0770(3) 1.000 4 e d Uani 0.0348(6)
C12 C 0.4856(2) 0.8908(1) 1.1348(3) 1.000 4 e d Uani 0.0344(6)
C7 C 0.6282(2) 0.9650(1) 1.1668(3) 1.000 4 e d Uani 0.0436(7)
C28 C -0.3233(2) 0.7321(1) 0.1944(3) 1.000 4 e d Uani 0.0368(6)
C27 C -0.4095(2) 0.6916(2) 0.2209(3) 1.000 4 e d Uani 0.0451(8)
C29 C -0.2543(2) 0.7128(1) 0.1125(3) 1.000 4 e d Uani 0.0460(7)
H29 H -0.2656 0.6766 0.0670 1.000 4 e calc Uiso 0.05500
C30 C -0.1683(2) 0.7470(1) 0.0978(3) 1.000 4 e d Uani 0.0475(8)
H30 H -0.1221 0.7340 0.0421 1.000 4 e calc Uiso 0.05700
O5 O -0.4212(2) 0.6428(1) 0.1629(2) 1.000 4 e d Uani 0.0652(7)
C10 C 0.6176(2) 0.9578(1) 0.8800(3) 1.000 4 e d Uani 0.0485(8)
H10 H 0.6143 0.9560 0.7828 1.000 4 e calc Uiso 0.05800
C6 C 0.6269(3) 0.9666(2) 1.3146(3) 1.000 4 e d Uani 0.0578(9)
H6 H 0.6740 0.9914 1.3747 1.000 4 e calc Uiso 0.06900
O6 O -0.4649(2) 0.7093(1) 0.3081(2) 1.000 4 e d Uani 0.0539(6)
C23 C -0.1372(2) 0.8744(1) -0.0717(3) 1.000 4 e d Uani 0.0423(7)
H23 H -0.2048 0.8654 -0.0570 1.000 4 e calc Uiso 0.05100

loop_
_atom_type_symbol
_atom_type_radius_bond
Zn 1.200
O 1.200
C 1.200
H 1.200
N 1.200

loop_
_geom_angle_atom_site_label_1
_geom_angle_atom_site_label_2
_geom_angle_atom_site_label_3
_geom_angle_site_symmetry_1
_geom_angle_site_symmetry_2
_geom_angle_site_symmetry_3
_geom_angle
_geom_angle_publ_flag
O6 Zn1 O2 4_665 . . 121.38(9) no
O6 Zn1 N2 4_665 . . 109.13(9) no
O2 Zn1 N2 . . . 120.47(9) no
O6 Zn1 N1 4_665 . . 106.43(9) no
O2 Zn1 N1 . . . 111.36(8) no
N2 Zn1 N1 . . . 79.36(9) no
O6 Zn1 O1 4_665 . . 96.18(8) no
O2 Zn1 O1 . . . 58.48(8) no
N2 Zn1 O1 . . . 88.48(8) no
N1 Zn1 O1 . . . 156.80(8) no
C13 O2 Zn1 . . . 98.70(17) no
C19 C18 C17 . . . 120.5(3) no
C19 C18 H18 . . . 119.70 no
C17 C18 H18 . . . 119.70 no
C15 C16 C17 . . . 120.1(3) no
C15 C16 H16 . . . 120.00 no
C17 C16 H16 . . . 120.00 no
C20 O3 H3A . . . 109.50 no
C31 C32 C33 . . . 119.2(3) no
C31 C32 H32 . . . 120.40 no
C33 C32 H32 . . . 120.40 no
C13 O1 Zn1 . . . 79.77(17) no
C3 C2 C1 . . . 119.4(3) no
C3 C2 H2 . . . 120.30 no
C1 C2 H2 . . . 120.30 no
C32 C31 C30 . . . 120.4(2) no
C32 C31 N3 . . . 120.3(2) no
C30 C31 N3 . . . 119.2(2) no
C28 C33 C32 . . . 120.9(3) no
C28 C33 H33 . . . 119.50 no
C32 C33 H33 . . . 119.50 no
O1 C13 O2 . . . 121.7(3) no
O1 C13 C14 . . . 120.1(3) no
O2 C13 C14 . . . 118.1(3) no
C19 C14 C15 . . . 118.6(2) no
C19 C14 C13 . . . 120.2(2) no
C15 C14 C13 . . . 121.2(2) no
C16 C15 C14 . . . 121.2(3) no
C16 C15 H15 . . . 119.40 no
C14 C15 H15 . . . 119.40 no
C24 N3 C17 . . . 122.8(2) no
C24 N3 C31 . . . 119.75(19) no
C17 N3 C31 . . . 117.4(2) no
C23 C24 N3 . . . 121.0(2) no
C23 C24 C25 . . . 118.0(2) no
N3 C24 C25 . . . 121.0(2) no
C1 N2 C12 . . . 117.7(2) no
C1 N2 Zn1 . . . 128.93(19) no
C12 N2 Zn1 . . . 113.37(18) no
C8 C9 C10 . . . 119.8(3) no
C8 C9 H9 . . . 120.10 no
C10 C9 H9 . . . 120.10 no
C14 C19 C18 . . . 120.9(3) no
C14 C19 H19 . . . 119.60 no
C18 C19 H19 . . . 119.60 no
C18 C17 C16 . . . 118.7(2) no
C18 C17 N3 . . . 119.8(2) no
C16 C17 N3 . . . 121.5(2) no
C26 C25 C24 . . . 120.6(2) no
C26 C25 H25 . . . 119.70 no
C24 C25 H25 . . . 119.70 no
C25 C26 C21 . . . 121.3(2) no
C25 C26 H26 . . . 119.30 no
C21 C26 H26 . . . 119.30 no
C26 C21 C22 . . . 118.0(2) no
C26 C21 C20 . . . 120.2(2) no
C22 C21 C20 . . . 121.7(2) no
O4 C20 O3 . . . 122.5(2) no
O4 C20 C21 . . . 120.8(2) no
O3 C20 C21 . . . 116.8(2) no
C23 C22 C21 . . . 121.2(2) no
C23 C22 H22 . . . 119.40 no
C21 C22 H22 . . . 119.40 no
N2 C1 C2 . . . 123.1(3) no
N2 C1 H1 . . . 118.40 no
C2 C1 H1 . . . 118.40 no
C2 C3 C4 . . . 119.4(3) no
C2 C3 H3 . . . 120.30 no
C4 C3 H3 . . . 120.30 no
C12 C4 C3 . . . 117.0(3) no
C12 C4 C5 . . . 119.5(3) no
C3 C4 C5 . . . 123.4(3) no
C6 C5 C4 . . . 121.1(3) no
C6 C5 H5 . . . 119.50 no
C4 C5 H5 . . . 119.50 no
C9 C8 C7 . . . 119.7(3) no
C9 C8 H8 . . . 120.10 no
C7 C8 H8 . . . 120.10 no
C10 N1 C11 . . . 118.1(2) no
C10 N1 Zn1 . . . 129.39(19) no
C11 N1 Zn1 . . . 112.30(18) no
N1 C11 C7 . . . 122.8(3) no
N1 C11 C12 . . . 117.4(2) no
C7 C11 C12 . . . 119.7(2) no
N2 C12 C4 . . . 123.4(3) no
N2 C12 C11 . . . 117.2(2) no
C4 C12 C11 . . . 119.3(2) no
C8 C7 C11 . . . 117.3(3) no
C8 C7 C6 . . . 123.7(3) no
C11 C7 C6 . . . 119.1(3) no
C33 C28 C29 . . . 119.3(2) no
C33 C28 C27 . . . 121.3(3) no
C29 C28 C27 . . . 119.3(3) no
O5 C27 O6 . . . 123.3(3) no
O5 C27 C28 . . . 119.7(3) no
O6 C27 C28 . . . 116.9(3) no
C28 C29 C30 . . . 120.3(3) no
C28 C29 H29 . . . 119.90 no
C30 C29 H29 . . . 119.90 no
C31 C30 C29 . . . 119.8(3) no
C31 C30 H30 . . . 120.10 no
C29 C30 H30 . . . 120.10 no
N1 C10 C9 . . . 122.2(3) no
N1 C10 H10 . . . 118.90 no
C9 C10 H10 . . . 118.90 no
C5 C6 C7 . . . 121.2(3) no
C5 C6 H6 . . . 119.40 no
C7 C6 H6 . . . 119.40 no
C27 O6 Zn1 . . 4_464 105.9(2) no
C22 C23 C24 . . . 120.7(2) no
C22 C23 H23 . . . 119.60 no
C24 C23 H23 . . . 119.60 no

loop_
_geom_bond_atom_site_label_1
_geom_bond_atom_site_label_2
_geom_bond_site_symmetry_1
_geom_bond_site_symmetry_2
_geom_bond_distance
_geom_bond_publ_flag
Zn1 O6 . 4_665 1.949(2) no
Zn1 O2 . . 1.9931(19) no
Zn1 N2 . . 2.090(2) no
Zn1 N1 . . 2.111(2) no
Zn1 O1 . . 2.427(2) no
O2 C13 . . 1.272(3) no
C18 C19 . . 1.379(4) no
C18 C17 . . 1.385(4) no
C18 H18 . . 0.9300 no
C16 C15 . . 1.375(4) no
C16 C17 . . 1.390(4) no
C16 H16 . . 0.9300 no
O4 C20 . . 1.243(3) no
O3 C20 . . 1.298(3) no
O3 H3A . . 0.8200 no
C32 C31 . . 1.374(4) no
C32 C33 . . 1.385(4) no
C32 H32 . . 0.9300 no
O1 C13 . . 1.238(3) no
C2 C3 . . 1.358(4) no
C2 C1 . . 1.393(4) no
C2 H2 . . 0.9300 no
C31 C30 . . 1.377(4) no
C31 N3 . . 1.440(3) no
C33 C28 . . 1.373(4) no
C33 H33 . . 0.9300 no
C13 C14 . . 1.502(4) no
C14 C19 . . 1.377(4) no
C14 C15 . . 1.381(4) no
C15 H15 . . 0.9300 no
N3 C24 . . 1.395(3) no
N3 C17 . . 1.414(3) no
C24 C23 . . 1.387(3) no
C24 C25 . . 1.403(3) no
N2 C1 . . 1.322(4) no
N2 C12 . . 1.352(3) no
C9 C8 . . 1.357(5) no
C9 C10 . . 1.394(4) no
C9 H9 . . 0.9300 no
C19 H19 . . 0.9300 no
C25 C26 . . 1.367(4) no
C25 H25 . . 0.9300 no
C26 C21 . . 1.384(4) no
C26 H26 . . 0.9300 no
C21 C22 . . 1.389(4) no
C21 C20 . . 1.463(4) no
C22 C23 . . 1.373(4) no
C22 H22 . . 0.9300 no
C1 H1 . . 0.9300 no
C3 C4 . . 1.410(4) no
C3 H3 . . 0.9300 no
C4 C12 . . 1.394(4) no
C4 C5 . . 1.431(4) no
C5 C6 . . 1.339(5) no
C5 H5 . . 0.9300 no
C8 C7 . . 1.398(4) no
C8 H8 . . 0.9300 no
N1 C10 . . 1.331(4) no
N1 C11 . . 1.357(3) no
C11 C7 . . 1.402(4) no
C11 C12 . . 1.439(4) no
C7 C6 . . 1.429(4) no
C28 C29 . . 1.379(4) no
C28 C27 . . 1.502(4) no
C27 O5 . . 1.238(4) no
C27 O6 . . 1.277(4) no
C29 C30 . . 1.380(4) no
C29 H29 . . 0.9300 no
C30 H30 . . 0.9300 no
C10 H10 . . 0.9300 no
C6 H6 . . 0.9300 no
O6 Zn1 . 4_464 1.949(2) no
C23 H23 . . 0.9300 no

loop_
_geom_torsion_atom_site_label_1
_geom_torsion_atom_site_label_2
_geom_torsion_atom_site_label_3
_geom_torsion_atom_site_label_4
_geom_torsion_site_symmetry_1
_geom_torsion_site_symmetry_2
_geom_torsion_site_symmetry_3
_geom_torsion_site_symmetry_4
_geom_torsion
_geom_torsion_publ_flag
O6 Zn1 O2 C13 4_665 . . . 70.47(19) no
N2 Zn1 O2 C13 . . . . -73.06(18) no
N1 Zn1 O2 C13 . . . . -163.07(16) no
O1 Zn1 O2 C13 . . . . -6.45(15) no
O6 Zn1 O1 C13 4_665 . . . -116.57(17) no
O2 Zn1 O1 C13 . . . . 6.66(15) no
N2 Zn1 O1 C13 . . . . 134.35(17) no
N1 Zn1 O1 C13 . . . . 76.4(3) no
C33 C32 C31 C30 . . . . 1.4(4) no
C33 C32 C31 N3 . . . . -175.5(2) no
C31 C32 C33 C28 . . . . 0.5(4) no
Zn1 O1 C13 O2 . . . . -10.5(2) no
Zn1 O1 C13 C14 . . . . 167.8(2) no
Zn1 O2 C13 O1 . . . . 12.8(3) no
Zn1 O2 C13 C14 . . . . -165.56(19) no
O1 C13 C14 C19 . . . . -9.6(4) no
O2 C13 C14 C19 . . . . 168.8(2) no
O1 C13 C14 C15 . . . . 172.8(3) no
O2 C13 C14 C15 . . . . -8.9(4) no
C17 C16 C15 C14 . . . . -2.5(4) no
C19 C14 C15 C16 . . . . 0.7(4) no
C13 C14 C15 C16 . . . . 178.4(3) no
C32 C31 N3 C24 . . . . -112.9(3) no
C30 C31 N3 C24 . . . . 70.2(3) no
C32 C31 N3 C17 . . . . 67.5(3) no
C30 C31 N3 C17 . . . . -109.4(3) no
C17 N3 C24 C23 . . . . -154.7(3) no
C31 N3 C24 C23 . . . . 25.7(4) no
C17 N3 C24 C25 . . . . 26.8(4) no
C31 N3 C24 C25 . . . . -152.9(3) no
O6 Zn1 N2 C1 4_665 . . . -77.9(3) no
O2 Zn1 N2 C1 . . . . 69.6(3) no
N1 Zn1 N2 C1 . . . . 178.2(3) no
O1 Zn1 N2 C1 . . . . 18.1(2) no
O6 Zn1 N2 C12 4_665 . . . 99.90(18) no
O2 Zn1 N2 C12 . . . . -112.58(18) no
N1 Zn1 N2 C12 . . . . -3.95(17) no
O1 Zn1 N2 C12 . . . . -164.09(18) no
C15 C14 C19 C18 . . . . 1.7(4) no
C13 C14 C19 C18 . . . . -176.0(2) no
C17 C18 C19 C14 . . . . -2.2(4) no
C19 C18 C17 C16 . . . . 0.4(4) no
C19 C18 C17 N3 . . . . -178.6(2) no
C15 C16 C17 C18 . . . . 1.9(4) no
C15 C16 C17 N3 . . . . -179.1(3) no
C24 N3 C17 C18 . . . . -145.4(3) no
C31 N3 C17 C18 . . . . 34.2(4) no
C24 N3 C17 C16 . . . . 35.6(4) no
C31 N3 C17 C16 . . . . -144.8(3) no
C23 C24 C25 C26 . . . . 4.8(4) no
N3 C24 C25 C26 . . . . -176.6(3) no
C24 C25 C26 C21 . . . . -0.8(4) no
C25 C26 C21 C22 . . . . -3.2(4) no
C25 C26 C21 C20 . . . . 174.0(3) no
C26 C21 C20 O4 . . . . -13.3(4) no
C22 C21 C20 O4 . . . . 163.8(3) no
C26 C21 C20 O3 . . . . 167.7(3) no
C22 C21 C20 O3 . . . . -15.2(4) no
C26 C21 C22 C23 . . . . 3.4(4) no
C20 C21 C22 C23 . . . . -173.8(3) no
C12 N2 C1 C2 . . . . 0.4(4) no
Zn1 N2 C1 C2 . . . . 178.1(2) no
C3 C2 C1 N2 . . . . -1.0(5) no
C1 C2 C3 C4 . . . . 0.4(5) no
C2 C3 C4 C12 . . . . 0.8(4) no
C2 C3 C4 C5 . . . . -178.8(3) no
C12 C4 C5 C6 . . . . 0.7(5) no
C3 C4 C5 C6 . . . . -179.7(3) no
C10 C9 C8 C7 . . . . -1.0(5) no
O6 Zn1 N1 C10 4_665 . . . 72.8(2) no
O2 Zn1 N1 C10 . . . . -61.5(2) no
N2 Zn1 N1 C10 . . . . 179.8(2) no
O1 Zn1 N1 C10 . . . . -120.6(3) no
O6 Zn1 N1 C11 4_665 . . . -102.07(18) no
O2 Zn1 N1 C11 . . . . 123.64(17) no
N2 Zn1 N1 C11 . . . . 4.92(17) no
O1 Zn1 N1 C11 . . . . 64.5(3) no
C10 N1 C11 C7 . . . . -0.6(4) no
Zn1 N1 C11 C7 . . . . 174.9(2) no
C10 N1 C11 C12 . . . . 179.2(2) no
Zn1 N1 C11 C12 . . . . -5.2(3) no
C1 N2 C12 C4 . . . . 0.9(4) no
Zn1 N2 C12 C4 . . . . -177.2(2) no
C1 N2 C12 C11 . . . . -179.5(2) no
Zn1 N2 C12 C11 . . . . 2.4(3) no
C3 C4 C12 N2 . . . . -1.5(4) no
C5 C4 C12 N2 . . . . 178.1(3) no
C3 C4 C12 C11 . . . . 178.9(2) no
C5 C4 C12 C11 . . . . -1.5(4) no
N1 C11 C12 N2 . . . . 2.0(3) no
C7 C11 C12 N2 . . . . -178.2(2) no
N1 C11 C12 C4 . . . . -178.4(2) no
C7 C11 C12 C4 . . . . 1.4(4) no
C9 C8 C7 C11 . . . . 1.3(4) no
C9 C8 C7 C6 . . . . -178.5(3) no
N1 C11 C7 C8 . . . . -0.5(4) no
C12 C11 C7 C8 . . . . 179.7(3) no
N1 C11 C7 C6 . . . . 179.3(3) no
C12 C11 C7 C6 . . . . -0.5(4) no
C32 C33 C28 C29 . . . . -2.0(4) no
C32 C33 C28 C27 . . . . 173.3(2) no
C33 C28 C27 O5 . . . . -179.2(3) no
C29 C28 C27 O5 . . . . -3.9(4) no
C33 C28 C27 O6 . . . . -1.8(4) no
C29 C28 C27 O6 . . . . 173.5(2) no
C33 C28 C29 C30 . . . . 1.6(4) no
C27 C28 C29 C30 . . . . -173.8(3) no
C32 C31 C30 C29 . . . . -1.8(4) no
N3 C31 C30 C29 . . . . 175.1(2) no
C28 C29 C30 C31 . . . . 0.3(4) no
C11 N1 C10 C9 . . . . 0.9(4) no
Zn1 N1 C10 C9 . . . . -173.7(2) no
C8 C9 C10 N1 . . . . -0.2(5) no
C4 C5 C6 C7 . . . . 0.2(5) no
C8 C7 C6 C5 . . . . 179.5(3) no
C11 C7 C6 C5 . . . . -0.3(5) no
O5 C27 O6 Zn1 . . . 4_464 5.1(3) no
C28 C27 O6 Zn1 . . . 4_464 -172.18(18) no
C21 C22 C23 C24 . . . . 0.6(5) no
N3 C24 C23 C22 . . . . 176.8(3) no
C25 C24 C23 C22 . . . . -4.6(4) no
